data_1518624
loop_
_publ_author_name
'Cheng, Chi'
'Gao, Naixun'
'Yu, Changjiang'
'Wang, Zhaoyun'
'Wang, Jun'
'Hao, Erhong'
'Wei, Yun'
'Mu, Xiaolong'
'Tian, Yanli'
'Ran, Chongzhao'
'Jiao, Lijuan'

_publ_section_title
;
 Diversity-Oriented Facile Access to Highly Fluorescent Membrane-Permeable
 Benz[c,d]indole N-Heteroarene BF2 Dyes.
;
_journal_issue 2
_journal_name_full 'Organic letters'
_journal_page_first 278
_journal_page_last 281
_journal_paper_doi 10.1021/ol503379c
_journal_volume 17
_journal_year 2015
_chemical_formula_sum 'C18 H10 B F2 N3'
_chemical_formula_weight 317.10
_chemical_name_systematic
;

 ?

;
_space_group_IT_number 2
_symmetry_cell_setting triclinic
_symmetry_space_group_name_Hall '-P 1'
_symmetry_space_group_name_H-M 'P -1'
_atom_sites_solution_hydrogens geom
_atom_sites_solution_primary direct
_atom_sites_solution_secondary difmap
_audit_creation_method SHELXL-97
_cell_angle_alpha 79.7810(10)
_cell_angle_beta 71.7780(10)
_cell_angle_gamma 67.8250(10)
_cell_formula_units_Z 2
_cell_length_a 7.4838(8)
_cell_length_b 9.1552(10)
_cell_length_c 11.5629(12)
_cell_measurement_reflns_used 3512
_cell_measurement_temperature 293(2)
_cell_measurement_theta_max 27.62
_cell_measurement_theta_min 2.41
_cell_volume 695.26(13)
_computing_cell_refinement 'Bruker SMART'
_computing_data_collection 'Bruker SMART'
_computing_data_reduction 'Bruker SAINT'
_computing_molecular_graphics 'Bruker SHELXTL'
_computing_publication_material 'Bruker SHELXTL'
_computing_structure_refinement 'SHELXL-97 (Sheldrick, 1997)'
_computing_structure_solution 'SHELXS-97 (Sheldrick, 1990)'
_diffrn_ambient_temperature 293(2)
_diffrn_measured_fraction_theta_full 0.977
_diffrn_measured_fraction_theta_max 0.977
_diffrn_measurement_device_type 'CCD area detector'
_diffrn_measurement_method 'phi and omega scans'
_diffrn_radiation_monochromator graphite
_diffrn_radiation_source 'fine-focus sealed tube'
_diffrn_radiation_type MoK\a
_diffrn_radiation_wavelength 0.71073
_diffrn_reflns_av_R_equivalents 0.0191
_diffrn_reflns_av_sigmaI/netI 0.0240
_diffrn_reflns_limit_h_max 9
_diffrn_reflns_limit_h_min -9
_diffrn_reflns_limit_k_max 11
_diffrn_reflns_limit_k_min -11
_diffrn_reflns_limit_l_max 14
_diffrn_reflns_limit_l_min -15
_diffrn_reflns_number 6076
_diffrn_reflns_theta_full 27.62
_diffrn_reflns_theta_max 27.62
_diffrn_reflns_theta_min 1.86
_exptl_absorpt_coefficient_mu 0.110
_exptl_absorpt_correction_T_max 0.9891
_exptl_absorpt_correction_T_min 0.9859
_exptl_absorpt_correction_type multi-scan
_exptl_crystal_colour colorless
_exptl_crystal_density_diffrn 1.515
_exptl_crystal_density_method 'not measured'
_exptl_crystal_description block
_exptl_crystal_F_000 324
_exptl_crystal_size_max 0.13
_exptl_crystal_size_mid 0.12
_exptl_crystal_size_min 0.10
_refine_diff_density_max 0.221
_refine_diff_density_min -0.249
_refine_diff_density_rms 0.052
_refine_ls_extinction_method none
_refine_ls_goodness_of_fit_ref 1.053
_refine_ls_hydrogen_treatment mixed
_refine_ls_matrix_type full
_refine_ls_number_parameters 217
_refine_ls_number_reflns 3157
_refine_ls_number_restraints 0
_refine_ls_restrained_S_all 1.053
_refine_ls_R_factor_all 0.0506
_refine_ls_R_factor_gt 0.0423
_refine_ls_shift/su_max 0.000
_refine_ls_shift/su_mean 0.000
_refine_ls_structure_factor_coef Fsqd
_refine_ls_weighting_details 'calc w=1/[\s^2^(Fo^2^)+(0.0705P)^2^+0.1328P] where P=(Fo^2^+2Fc^2^)/3'
_refine_ls_weighting_scheme calc
_refine_ls_wR_factor_gt 0.1190
_refine_ls_wR_factor_ref 0.1289
_reflns_number_gt 2616
_reflns_number_total 3157
_reflns_threshold_expression >2sigma(I)
_cod_data_source_file ol503379c_si_002.cif
_cod_data_source_block 131118a_0m
_cod_depositor_comments
;
The following automatic conversions were performed:

'_symmetry_cell_setting' value 'Triclinic' changed to 'triclinic'
according to
/usr/data/users/saulius/automatic-downloads/current/ACS/lib/dictionaries/cif_core.dic
dictionary named 'cif_core.dic' version 2.4.2 from 2011-04-26.

Automatic conversion script
Id: cif_fix_values 3008 2015-01-20 13:52:24Z robertas 
;
_cod_original_sg_symbol_H-M P-1
_cod_database_code 1518624

loop_
_symmetry_equiv_pos_as_xyz
'x, y, z'
'-x, -y, -z'

loop_
_atom_site_label
_atom_site_type_symbol
_atom_site_fract_x
_atom_site_fract_y
_atom_site_fract_z
_atom_site_U_iso_or_equiv
_atom_site_adp_type
_atom_site_occupancy
_atom_site_symmetry_multiplicity
_atom_site_calc_flag
_atom_site_refinement_flags
B1 B 0.2796(3) 0.64632(19) 0.73883(14) 0.0401(4) Uani 1 1 d .
C1 C 0.2656(2) 0.85830(16) 0.55610(12) 0.0358(3) Uani 1 1 d .
C2 C 0.2860(2) 0.7796(2) 0.46045(13) 0.0454(3) Uani 1 1 d .
H2 H 0.3010 0.6730 0.4691 0.054 Uiso 1 1 calc R
C3 C 0.2831(3) 0.8689(2) 0.34722(14) 0.0523(4) Uani 1 1 d .
H3 H 0.2989 0.8173 0.2804 0.063 Uiso 1 1 calc R
C4 C 0.2585(2) 1.0262(2) 0.33021(14) 0.0493(4) Uani 1 1 d .
H4 H 0.2546 1.0792 0.2541 0.059 Uiso 1 1 calc R
C5 C 0.2388(2) 1.10853(18) 0.42933(13) 0.0411(3) Uani 1 1 d .
C6 C 0.2159(2) 1.2675(2) 0.43321(15) 0.0496(4) Uani 1 1 d .
H6 H 0.2078 1.3355 0.3635 0.059 Uiso 1 1 calc R
C7 C 0.2054(3) 1.32342(19) 0.53870(16) 0.0511(4) Uani 1 1 d .
H7 H 0.1896 1.4293 0.5380 0.061 Uiso 1 1 calc R
C8 C 0.2173(2) 1.22798(17) 0.64781(14) 0.0431(3) Uani 1 1 d .
H8 H 0.2121 1.2686 0.7175 0.052 Uiso 1 1 calc R
C9 C 0.23699(19) 1.07235(16) 0.64751(12) 0.0352(3) Uani 1 1 d .
C10 C 0.24604(19) 1.01794(17) 0.53929(12) 0.0356(3) Uani 1 1 d .
C11 C 0.25238(19) 0.93388(15) 0.73550(12) 0.0335(3) Uani 1 1 d .
C12 C 0.2536(2) 0.91767(16) 0.85698(12) 0.0362(3) Uani 1 1 d .
C13 C 0.2526(2) 0.77420(16) 0.93094(12) 0.0353(3) Uani 1 1 d .
C14 C 0.2445(2) 0.75807(19) 1.05547(13) 0.0447(3) Uani 1 1 d .
H14 H 0.2460 0.8405 1.0916 0.054 Uiso 1 1 calc R
C15 C 0.2345(3) 0.6217(2) 1.12372(14) 0.0495(4) Uani 1 1 d .
H15 H 0.2276 0.6119 1.2063 0.059 Uiso 1 1 calc R
C16 C 0.2347(2) 0.49831(19) 1.06961(14) 0.0480(4) Uani 1 1 d .
H16 H 0.2266 0.4054 1.1152 0.058 Uiso 1 1 calc R
C17 C 0.2469(2) 0.51588(18) 0.94800(14) 0.0433(3) Uani 1 1 d .
H17 H 0.2488 0.4327 0.9111 0.052 Uiso 1 1 calc R
C18 C 0.2552(2) 1.04517(17) 0.91113(13) 0.0435(3) Uani 1 1 d .
F1 F 0.13026(19) 0.60116(13) 0.72804(9) 0.0669(3) Uani 1 1 d .
F2 F 0.46475(17) 0.53473(11) 0.69090(9) 0.0657(3) Uani 1 1 d .
N1 N 0.26542(17) 0.81001(13) 0.67927(10) 0.0353(3) Uani 1 1 d .
N2 N 0.25636(17) 0.65057(13) 0.87902(10) 0.0357(3) Uani 1 1 d .
N3 N 0.2569(3) 1.14537(18) 0.95658(15) 0.0651(4) Uani 1 1 d .

loop_
_atom_site_aniso_label
_atom_site_aniso_U_11
_atom_site_aniso_U_22
_atom_site_aniso_U_33
_atom_site_aniso_U_23
_atom_site_aniso_U_13
_atom_site_aniso_U_12
B1 0.0582(9) 0.0338(8) 0.0317(7) -0.0024(6) -0.0131(7) -0.0185(7)
C1 0.0384(7) 0.0394(7) 0.0298(6) -0.0005(5) -0.0102(5) -0.0134(6)
C2 0.0566(9) 0.0485(8) 0.0361(7) -0.0050(6) -0.0148(6) -0.0209(7)
C3 0.0628(10) 0.0673(11) 0.0336(7) -0.0054(7) -0.0176(7) -0.0253(8)
C4 0.0527(9) 0.0638(10) 0.0337(7) 0.0060(7) -0.0178(6) -0.0217(8)
C5 0.0387(7) 0.0478(8) 0.0360(7) 0.0065(6) -0.0137(5) -0.0154(6)
C6 0.0553(9) 0.0491(9) 0.0454(8) 0.0151(7) -0.0210(7) -0.0213(7)
C7 0.0626(10) 0.0375(8) 0.0558(9) 0.0091(7) -0.0213(8) -0.0213(7)
C8 0.0511(8) 0.0365(7) 0.0431(8) 0.0003(6) -0.0147(6) -0.0164(6)
C9 0.0363(6) 0.0360(7) 0.0325(6) 0.0000(5) -0.0097(5) -0.0124(5)
C10 0.0348(6) 0.0395(7) 0.0320(6) -0.0004(5) -0.0104(5) -0.0120(5)
C11 0.0365(6) 0.0321(6) 0.0321(6) -0.0030(5) -0.0092(5) -0.0117(5)
C12 0.0460(7) 0.0327(7) 0.0314(6) -0.0028(5) -0.0122(5) -0.0136(6)
C13 0.0393(7) 0.0358(7) 0.0311(6) -0.0018(5) -0.0112(5) -0.0119(5)
C14 0.0590(9) 0.0444(8) 0.0331(7) -0.0007(6) -0.0174(6) -0.0171(7)
C15 0.0589(9) 0.0548(9) 0.0330(7) 0.0058(6) -0.0154(6) -0.0191(7)
C16 0.0567(9) 0.0450(8) 0.0420(8) 0.0120(6) -0.0152(7) -0.0222(7)
C17 0.0538(8) 0.0376(7) 0.0416(7) 0.0045(6) -0.0148(6) -0.0209(6)
C18 0.0596(9) 0.0374(7) 0.0371(7) -0.0011(6) -0.0171(6) -0.0180(7)
F1 0.1071(9) 0.0734(7) 0.0549(6) 0.0131(5) -0.0396(6) -0.0623(7)
F2 0.0891(8) 0.0387(5) 0.0431(5) -0.0059(4) -0.0056(5) -0.0018(5)
N1 0.0443(6) 0.0340(6) 0.0290(5) -0.0024(4) -0.0110(4) -0.0139(5)
N2 0.0427(6) 0.0334(6) 0.0323(5) 0.0008(4) -0.0112(5) -0.0149(5)
N3 0.0987(12) 0.0482(8) 0.0617(9) -0.0103(7) -0.0309(9) -0.0294(8)

loop_
_atom_type_symbol
_atom_type_description
_atom_type_scat_dispersion_real
_atom_type_scat_dispersion_imag
_atom_type_scat_source
C C 0.0033 0.0016 'International Tables Vol C Tables 4.2.6.8 and 6.1.1.4'
H H 0.0000 0.0000 'International Tables Vol C Tables 4.2.6.8 and 6.1.1.4'
B B 0.0013 0.0007 'International Tables Vol C Tables 4.2.6.8 and 6.1.1.4'
N N 0.0061 0.0033 'International Tables Vol C Tables 4.2.6.8 and 6.1.1.4'
F F 0.0171 0.0103 'International Tables Vol C Tables 4.2.6.8 and 6.1.1.4'

loop_
_geom_angle_atom_site_label_1
_geom_angle_atom_site_label_2
_geom_angle_atom_site_label_3
_geom_angle
F1 B1 F2 109.59(13)
F1 B1 N1 111.66(13)
F2 B1 N1 111.66(13)
F1 B1 N2 108.57(12)
F2 B1 N2 107.44(12)
N1 B1 N2 107.75(11)
C2 C1 C10 120.15(13)
C2 C1 N1 132.75(13)
C10 C1 N1 107.07(11)
C1 C2 C3 116.48(15)
C1 C2 H2 121.8
C3 C2 H2 121.8
C4 C3 C2 124.02(15)
C4 C3 H3 118.0
C2 C3 H3 118.0
C3 C4 C5 119.76(14)
C3 C4 H4 120.1
C5 C4 H4 120.1
C10 C5 C6 114.77(14)
C10 C5 C4 115.33(14)
C6 C5 C4 129.89(14)
C7 C6 C5 120.79(14)
C7 C6 H6 119.6
C5 C6 H6 119.6
C6 C7 C8 123.09(15)
C6 C7 H7 118.5
C8 C7 H7 118.5
C9 C8 C7 117.55(14)
C9 C8 H8 121.2
C7 C8 H8 121.2
C8 C9 C10 118.47(13)
C8 C9 C11 136.90(13)
C10 C9 C11 104.63(11)
C5 C10 C1 124.23(13)
C5 C10 C9 125.31(14)
C1 C10 C9 110.47(12)
N1 C11 C12 121.12(12)
N1 C11 C9 108.65(11)
C12 C11 C9 130.23(12)
C11 C12 C18 120.07(12)
C11 C12 C13 121.48(12)
C18 C12 C13 118.45(12)
N2 C13 C14 118.92(13)
N2 C13 C12 118.77(11)
C14 C13 C12 122.30(13)
C15 C14 C13 120.29(14)
C15 C14 H14 119.9
C13 C14 H14 119.9
C14 C15 C16 119.87(14)
C14 C15 H15 120.1
C16 C15 H15 120.1
C17 C16 C15 118.61(14)
C17 C16 H16 120.7
C15 C16 H16 120.7
N2 C17 C16 122.26(14)
N2 C17 H17 118.9
C16 C17 H17 118.9
N3 C18 C12 178.62(16)
C11 N1 C1 109.16(11)
C11 N1 B1 125.41(11)
C1 N1 B1 125.42(11)
C17 N2 C13 120.02(12)
C17 N2 B1 115.04(11)
C13 N2 B1 124.90(11)

loop_
_geom_bond_atom_site_label_1
_geom_bond_atom_site_label_2
_geom_bond_distance
B1 F1 1.375(2)
B1 F2 1.386(2)
B1 N1 1.5135(19)
B1 N2 1.5812(19)
C1 C2 1.3636(19)
C1 C10 1.397(2)
C1 N1 1.4141(16)
C2 C3 1.417(2)
C2 H2 0.9300
C3 C4 1.367(3)
C3 H3 0.9300
C4 C5 1.422(2)
C4 H4 0.9300
C5 C10 1.3937(19)
C5 C6 1.407(2)
C6 C7 1.374(2)
C6 H6 0.9300
C7 C8 1.408(2)
C7 H7 0.9300
C8 C9 1.377(2)
C8 H8 0.9300
C9 C10 1.4005(18)
C9 C11 1.4700(18)
C11 N1 1.3626(16)
C11 C12 1.3886(18)
C12 C18 1.4247(19)
C12 C13 1.4359(19)
C13 N2 1.3595(17)
C13 C14 1.4057(18)
C14 C15 1.368(2)
C14 H14 0.9300
C15 C16 1.385(2)
C15 H15 0.9300
C16 C17 1.364(2)
C16 H16 0.9300
C17 N2 1.3578(18)
C17 H17 0.9300
C18 N3 1.1410(19)
